data_1554227
loop_
_publ_author_name
'Yang, Lin'
'Yang, Daobin'
'Chen, Yao'
'Wu, Jianglin'
'Lu, Zhiyun'
'Sasabe, Hisahiro'
'Kido, Junji'
'Sano, Takeshi'
'Huang, Yan'

_publ_section_title
;
 Effects of different types of unsymmetrical squaraines on the material
 properties and Coulomb interactions in organic photovoltaic devices
;
_journal_issue 11
_journal_name_full 'Materials Chemistry Frontiers'
_journal_page_first 2116
_journal_paper_doi 10.1039/C8QM00327K
_journal_volume 2
_journal_year 2018
_chemical_formula_moiety 'C39 H34 N2 O4'
_chemical_formula_sum 'C39 H34 N2 O4'
_chemical_formula_weight 594.68
_chemical_melting_point 508.0(10)
_chemical_name_systematic
2-(2,6-dihydroxy-4-(1,2,3,3a-tetrahydrocyclopenta[b]indol-4(8bH)-yl)phenyl)-4-(4-p-tolyl-1,2,3,3a,4,8b-hexahydrocyclopenta[b]indol-7-yl)cyclobuta-1,3-diene-1,3-bis(olate)
_space_group_crystal_system triclinic
_space_group_IT_number 2
_space_group_name_Hall '-P 1'
_space_group_name_H-M_alt 'P -1'
_atom_sites_solution_hydrogens geom
_atom_sites_solution_primary iterative
_audit_creation_date 2016-06-24
_audit_creation_method
;
Olex2 1.2
(compiled 2016.02.19 svn.r3266 for OlexSys, GUI svn.r5155)
;
_audit_update_record
;
2016-06-25 deposited with the CCDC.
2018-09-18 downloaded from the CCDC.
;
_cell_angle_alpha 103.335(5)
_cell_angle_beta 105.575(6)
_cell_angle_gamma 108.689(6)
_cell_formula_units_Z 2
_cell_length_a 10.8776(8)
_cell_length_b 12.2628(8)
_cell_length_c 15.8498(8)
_cell_measurement_reflns_used 3113
_cell_measurement_temperature 143.00(10)
_cell_measurement_theta_max 26.0100
_cell_measurement_theta_min 3.3370
_cell_volume 1809.3(2)
_computing_cell_refinement
;
CrysAlisPro, Agilent Technologies,
Version 1.171.37.35 (release 13-08-2014 CrysAlis171 .NET)
(compiled Aug 13 2014,18:06:01)
;
_computing_data_collection
;
CrysAlisPro, Agilent Technologies,
Version 1.171.37.35 (release 13-08-2014 CrysAlis171 .NET)
(compiled Aug 13 2014,18:06:01)
;
_computing_data_reduction
;
CrysAlisPro, Agilent Technologies,
Version 1.171.37.35 (release 13-08-2014 CrysAlis171 .NET)
(compiled Aug 13 2014,18:06:01)
;
_computing_molecular_graphics 'Olex2 (Dolomanov et al., 2009)'
_computing_publication_material 'Olex2 (Dolomanov et al., 2009)'
_computing_structure_refinement 'ShelXL (Sheldrick, 2015)'
_computing_structure_solution
;
Superflip (Palatinus & Chapuis, 2007;Palatinus & van der Lee, 2008;
Palatinus et al., 2012)
;
_diffrn_ambient_environment N~2~
_diffrn_ambient_temperature 143.00(10)
_diffrn_detector 'CCD plate'
_diffrn_detector_area_resol_mean 16.0874
_diffrn_detector_type Eos
_diffrn_measured_fraction_theta_full 0.997
_diffrn_measured_fraction_theta_max 0.832
_diffrn_measurement_details
;
#__ type_ start__ end____ width___ exp.time_
  1 omega    0.00   84.00   0.8000   12.5000
omega____ theta____ kappa____ phi______ frames
    -       16.6856   57.0000   30.0000 105

#__ type_ start__ end____ width___ exp.time_
  2 omega   40.00   67.20   0.8000   12.5000
omega____ theta____ kappa____ phi______ frames
    -       16.6856   77.0000   60.0000 34

#__ type_ start__ end____ width___ exp.time_
  3 omega  -31.00   45.00   0.8000   12.5000
omega____ theta____ kappa____ phi______ frames
    -      -14.9669   57.0000  150.0000 95

#__ type_ start__ end____ width___ exp.time_
  4 omega  -25.00   22.20   0.8000   12.5000
omega____ theta____ kappa____ phi______ frames
    -      -14.9669  -99.0000  150.0000 59

#__ type_ start__ end____ width___ exp.time_
  5 omega   -8.00   23.20   0.8000   12.5000
omega____ theta____ kappa____ phi______ frames
    -      -14.9669  -99.0000   30.0000 39

#__ type_ start__ end____ width___ exp.time_
  6 omega  -51.00   42.60   0.8000   12.5000
omega____ theta____ kappa____ phi______ frames
    -       16.6856  -77.0000  -90.0000 117

#__ type_ start__ end____ width___ exp.time_
  7 omega  -69.00  -34.60   0.8000   12.5000
omega____ theta____ kappa____ phi______ frames
    -      -14.9669  178.0000   90.0000 43
;
_diffrn_measurement_device 'four-circle diffractometer'
_diffrn_measurement_device_type 'Xcalibur, Eos'
_diffrn_measurement_method '\w scans'
_diffrn_orient_matrix_UB_11 0.0697719000
_diffrn_orient_matrix_UB_12 0.0050246000
_diffrn_orient_matrix_UB_13 0.0155276000
_diffrn_orient_matrix_UB_21 0.0063737000
_diffrn_orient_matrix_UB_22 0.0096625000
_diffrn_orient_matrix_UB_23 -0.0413395000
_diffrn_orient_matrix_UB_31 0.0242556000
_diffrn_orient_matrix_UB_32 0.0641901000
_diffrn_orient_matrix_UB_33 0.0224443000
_diffrn_radiation_monochromator graphite
_diffrn_radiation_probe x-ray
_diffrn_radiation_type MoK\a
_diffrn_radiation_wavelength 0.71073
_diffrn_reflns_av_R_equivalents 0.0252
_diffrn_reflns_av_unetI/netI 0.0612
_diffrn_reflns_Laue_measured_fraction_full 0.997
_diffrn_reflns_Laue_measured_fraction_max 0.832
_diffrn_reflns_limit_h_max 12
_diffrn_reflns_limit_h_min -14
_diffrn_reflns_limit_k_max 16
_diffrn_reflns_limit_k_min -15
_diffrn_reflns_limit_l_max 21
_diffrn_reflns_limit_l_min -20
_diffrn_reflns_number 16147
_diffrn_reflns_point_group_measured_fraction_full 0.997
_diffrn_reflns_point_group_measured_fraction_max 0.832
_diffrn_reflns_theta_full 25.242
_diffrn_reflns_theta_max 29.428
_diffrn_reflns_theta_min 2.968
_diffrn_source 'Enhance (Mo) X-ray Source'
_exptl_absorpt_coefficient_mu 0.071
_exptl_absorpt_correction_T_max 1.00000
_exptl_absorpt_correction_T_min 0.95834
_exptl_absorpt_correction_type multi-scan
_exptl_absorpt_process_details
;
CrysAlisPro, Agilent Technologies,
Version 1.171.37.35 (release 13-08-2014 CrysAlis171 .NET)
(compiled Aug 13 2014,18:06:01)
Empirical absorption correction using spherical harmonics,
 implemented in SCALE3 ABSPACK scaling algorithm.
;
_exptl_crystal_colour 'green shiny crystal'
_exptl_crystal_density_diffrn 1.092
_exptl_crystal_density_method 'not measured'
_exptl_crystal_F_000 628
_exptl_crystal_recrystallization_method 'Re-crystallisation from solvent'
_refine_diff_density_max 0.278
_refine_diff_density_min -0.213
_refine_diff_density_rms 0.057
_refine_ls_extinction_method none
_refine_ls_goodness_of_fit_ref 0.954
_refine_ls_hydrogen_treatment constr
_refine_ls_matrix_type full
_refine_ls_number_parameters 451
_refine_ls_number_reflns 8322
_refine_ls_number_restraints 8
_refine_ls_restrained_S_all 0.954
_refine_ls_R_factor_all 0.1694
_refine_ls_R_factor_gt 0.0890
_refine_ls_shift/su_max 0.001
_refine_ls_shift/su_mean 0.000
_refine_ls_structure_factor_coef Fsqd
_refine_ls_weighting_details
;
 w=1/[\s^2^(Fo^2^)+(0.1593P)^2^]
 where P=(Fo^2^+2Fc^2^)/3
;
_refine_ls_weighting_scheme calc
_refine_ls_wR_factor_gt 0.2484
_refine_ls_wR_factor_ref 0.3026
_reflns_Friedel_coverage 0.000
_reflns_number_gt 3428
_reflns_number_total 8322
_reflns_threshold_expression 'I > 2\s(I)'
_cod_data_source_file c8qm00327k2.cif
_cod_data_source_block 160622_s2_yl_tizsq
_cod_depositor_comments
;
The following automatic conversions were performed:

data item '_chemical_melting_point' value '507-509' was changed to
'508.0(10)' -- the average value was taken and precision was
estimated.

Automatic conversion script
Id: cif_fix_values 6909 2019-04-08 15:41:33Z antanas 
;
_cod_database_code 1554227
_shelxl_version_number 2013-2
_chemical_oxdiff_formula c12h12n2o3
_shelx_space_group_comment
;
The symmetry employed for this shelxl refinement is uniquely defined
by the following loop, which should always be used as a source of
symmetry information in preference to the above space-group names.
They are only intended as comments.
;
_reflns_odcompleteness_completeness 99.82
_reflns_odcompleteness_iscentric 1
_reflns_odcompleteness_theta 26.32
_olex2_refinement_description
;
1. Fixed Uiso
 At 1.2 times of:
  All C(H) groups, All C(H,H) groups
 At 1.5 times of:
  All C(H,H,H) groups, All O(H) groups
2. Restrained distances
 C31-C32
 1.42 with sigma of 0.02
 C31A-C32A
 1.42 with sigma of 0.02
 C33-C32
 1.42 with sigma of 0.02
 C36A-C37A
 1.52 with sigma of 0.02
 C35A-C34A
 1.52 with sigma of 0.02
3. Restrained planarity
 C29A, C30A, C31A, C32A, C33A, C34A
 with sigma of 0.1
4. Uiso/Uaniso restraints and constraints
Uanis(C33) = Uanis(C33A)
Uanis(C34) = Uanis(C34A)
Uanis(C35) = Uanis(C35A)
Uanis(C39) = Uanis(C39A)
Uanis(N2) = Uanis(N2A)
Uanis(C29) = Uanis(C29A)
Uanis(C31) = Uanis(C31A)
Uanis(C30) = Uanis(C30A)
Uanis(C32) = Uanis(C32A)
Uanis(C37) = Uanis(C36A)
Uanis(C36) = Uanis(C37A)
Uanis(C38) = Uanis(C38A)
5. Others
 Sof(C33A)=Sof(H33A)=Sof(C34A)=Sof(C35A)=Sof(H35A)=Sof(C39A)=Sof(H39A)=1-FVAR(1)
 Sof(C33)=Sof(H33)=Sof(C34)=Sof(C35)=Sof(H35)=Sof(C39)=Sof(H39)=FVAR(1)
 Sof(N2A)=1-FVAR(2)
 Sof(N2)=FVAR(2)
 Sof(C29A)=1-FVAR(3)
 Sof(C29)=FVAR(3)
 Sof(C30A)=Sof(H30A)=Sof(C31A)=Sof(H31A)=Sof(C32A)=Sof(H32A)=1-FVAR(4)
 Sof(C30)=Sof(H30)=Sof(C31)=Sof(H31)=Sof(C32)=Sof(H32)=FVAR(4)
 Sof(C36A)=Sof(H36C)=Sof(H36D)=1-FVAR(5)
 Sof(C37)=Sof(H37A)=Sof(H37B)=FVAR(5)
 Sof(C37A)=Sof(H37C)=Sof(H37D)=Sof(C38A)=Sof(H38C)=Sof(H38D)=1-FVAR(6)
 Sof(C36)=Sof(H36A)=Sof(H36B)=Sof(C38)=Sof(H38A)=Sof(H38B)=FVAR(6)
6.a Ternary CH refined with riding coordinates:
 C8(H8), C12(H12), C35(H35), C39(H39), C35A(H35A), C39A(H39A)
6.b Secondary CH2 refined with riding coordinates:
 C9(H9A,H9B), C10(H10A,H10B), C11(H11A,H11B), C36(H36A,H36B), C37(H37A,H37B),
 C38(H38A,H38B), C36A(H36C,H36D), C37A(H37C,H37D), C38A(H38C,H38D)
6.c Aromatic/amide H refined with riding coordinates:
 C2(H2), C3(H3A), C5(H5), C6(H6), C14(H14), C16(H16), C17(H17), C25(H25),
 C27(H27), C30(H30), C31(H31), C32(H32), C33(H33), C30A(H30A), C31A(H31A),
 C32A(H32A), C33A(H33A)
6.d Idealised Me refined as rotating group:
 C7(H7A,H7B,H7C)
6.e Idealised tetrahedral OH refined as rotating group:
 O3(H3), O4(H4)
;
_olex2_submission_special_instructions 'No special instructions were received'
_solvent_exptl_crystal_recrystallization_method dichloromethane/cyclohexane

loop_
_space_group_symop_operation_xyz
'x, y, z'
'-x, -y, -z'

loop_
_atom_site_label
_atom_site_type_symbol
_atom_site_fract_x
_atom_site_fract_y
_atom_site_fract_z
_atom_site_U_iso_or_equiv
_atom_site_adp_type
_atom_site_occupancy
_atom_site_site_symmetry_order
_atom_site_calc_flag
_atom_site_refinement_flags_posn
_atom_site_refinement_flags_occupancy
_atom_site_disorder_assembly
_atom_site_disorder_group
O1 O 0.5999(3) 0.60986(19) 0.18998(18) 0.1046(8) Uani 1 1 d . . . .
O2 O 0.2914(2) 0.24090(18) -0.02564(16) 0.0844(7) Uani 1 1 d . . . .
O3 O 0.7675(2) 0.52247(17) 0.26923(16) 0.0963(8) Uani 1 1 d . . . .
H3 H 0.7100 0.5462 0.2439 0.144 Uiso 1 1 calc GR . . .
O4 O 0.4380(2) 0.12653(15) 0.03835(14) 0.0770(6) Uani 1 1 d . . . .
H4 H 0.3988 0.1676 0.0186 0.115 Uiso 1 1 calc GR . . .
N1 N 0.0680(2) 0.7185(2) -0.06683(17) 0.0718(7) Uani 1 1 d . . . .
C1 C -0.3207(5) 0.6306(6) -0.2750(3) 0.1172(15) Uani 1 1 d . . . .
C2 C -0.2214(5) 0.7432(6) -0.2340(3) 0.1375(18) Uani 1 1 d . . . .
H2 H -0.2398 0.8062 -0.2500 0.165 Uiso 1 1 calc R . . .
C3 C -0.0919(5) 0.7723(4) -0.1688(3) 0.1303(16) Uani 1 1 d . . . .
H3A H -0.0236 0.8518 -0.1469 0.156 Uiso 1 1 calc R . . .
C4 C -0.0626(3) 0.6878(3) -0.1362(2) 0.0744(8) Uani 1 1 d . . . .
C5 C -0.1674(4) 0.5699(4) -0.1722(3) 0.1119(13) Uani 1 1 d . . . .
H5 H -0.1517 0.5097 -0.1501 0.134 Uiso 1 1 calc R . . .
C6 C -0.2945(5) 0.5407(5) -0.2403(3) 0.1349(17) Uani 1 1 d . . . .
H6 H -0.3634 0.4612 -0.2634 0.162 Uiso 1 1 calc R . . .
C7 C -0.4594(5) 0.5988(7) -0.3509(3) 0.169(2) Uani 1 1 d . . . .
H7A H -0.5259 0.6061 -0.3230 0.254 Uiso 1 1 calc GR . . .
H7B H -0.4936 0.5160 -0.3927 0.254 Uiso 1 1 calc GR . . .
H7C H -0.4465 0.6540 -0.3851 0.254 Uiso 1 1 calc GR . . .
C8 C 0.1541(3) 0.8470(3) -0.0026(2) 0.0761(9) Uani 1 1 d . . . .
H8 H 0.1767 0.9027 -0.0370 0.091 Uiso 1 1 calc R . . .
C9 C 0.0871(4) 0.8903(4) 0.0632(3) 0.1213(15) Uani 1 1 d . . . .
H9A H -0.0138 0.8469 0.0353 0.146 Uiso 1 1 calc R . . .
H9B H 0.1114 0.9777 0.0785 0.146 Uiso 1 1 calc R . . .
C10 C 0.1458(4) 0.8616(4) 0.1496(3) 0.1134(13) Uani 1 1 d . . . .
H10A H 0.1379 0.9110 0.2036 0.136 Uiso 1 1 calc R . . .
H10B H 0.0986 0.7754 0.1401 0.136 Uiso 1 1 calc R . . .
C11 C 0.2969(4) 0.8950(3) 0.1605(2) 0.0843(9) Uani 1 1 d . . . .
H11A H 0.3397 0.8574 0.2003 0.101 Uiso 1 1 calc R . . .
H11B H 0.3501 0.9832 0.1866 0.101 Uiso 1 1 calc R . . .
C12 C 0.2877(3) 0.8433(2) 0.0607(2) 0.0692(8) Uani 1 1 d . . . .
H12 H 0.3704 0.8934 0.0518 0.083 Uiso 1 1 calc R . . .
C13 C 0.2617(3) 0.7101(2) 0.0276(2) 0.0644(7) Uani 1 1 d . . . .
C14 C 0.3438(3) 0.6542(2) 0.0602(2) 0.0699(8) Uani 1 1 d . . . .
H14 H 0.4279 0.6993 0.1109 0.084 Uiso 1 1 calc R . . .
C15 C 0.3001(3) 0.5264(3) 0.0160(2) 0.0727(8) Uani 1 1 d . . . .
C16 C 0.1769(3) 0.4628(3) -0.0617(2) 0.0752(8) Uani 1 1 d . . . .
H16 H 0.1502 0.3798 -0.0925 0.090 Uiso 1 1 calc R . . .
C17 C 0.0938(3) 0.5183(3) -0.0944(2) 0.0766(9) Uani 1 1 d . . . .
H17 H 0.0117 0.4736 -0.1467 0.092 Uiso 1 1 calc R . . .
C18 C 0.1329(3) 0.6421(3) -0.0491(2) 0.0685(8) Uani 1 1 d . . . .
C19 C 0.3849(3) 0.4673(3) 0.0525(2) 0.0741(8) Uani 1 1 d . . . .
C20 C 0.5147(3) 0.5101(3) 0.1298(2) 0.0773(9) Uani 1 1 d . . . .
C21 C 0.5076(3) 0.3841(2) 0.1107(2) 0.0658(7) Uani 1 1 d . . . .
C22 C 0.3749(3) 0.3436(3) 0.0327(2) 0.0681(8) Uani 1 1 d . . . .
C23 C 0.5910(3) 0.3308(2) 0.15027(18) 0.0565(6) Uani 1 1 d . . . .
C24 C 0.7192(3) 0.4003(2) 0.22972(19) 0.0663(7) Uani 1 1 d . . . .
C25 C 0.7997(3) 0.3460(2) 0.2679(2) 0.0727(8) Uani 1 1 d . . . .
H25 H 0.8836 0.3943 0.3182 0.087 Uiso 1 1 calc R . . .
C26 C 0.7583(3) 0.2177(2) 0.23247(19) 0.0669(7) Uani 1 1 d . . . .
C27 C 0.6341(3) 0.1483(2) 0.15383(19) 0.0655(8) Uani 1 1 d . . . .
H27 H 0.6067 0.0641 0.1285 0.079 Uiso 1 1 calc R . . .
C28 C 0.5533(3) 0.2002(2) 0.11392(18) 0.0596(7) Uani 1 1 d . . . .
N2 N 0.8401(10) 0.1600(4) 0.2680(6) 0.068(2) Uani 0.79(3) 1 d . P A 1
C29 C 0.964(2) 0.2120(9) 0.3481(16) 0.076(4) Uani 0.79(8) 1 d . P A 1
C30 C 1.0257(11) 0.3165(9) 0.4226(6) 0.086(3) Uani 0.609(10) 1 d . P A 1
H30 H 0.9881 0.3749 0.4244 0.104 Uiso 0.609(10) 1 calc R P A 1
C31 C 1.1433(11) 0.3392(9) 0.4966(7) 0.098(3) Uani 0.609(10) 1 d D P A 1
H31 H 1.1776 0.4091 0.5490 0.118 Uiso 0.609(10) 1 calc R P A 1
C32 C 1.2142(10) 0.2601(11) 0.4957(9) 0.125(4) Uani 0.609(10) 1 d D P A 1
H32 H 1.3016 0.2810 0.5399 0.150 Uiso 0.609(10) 1 calc R P A 1
C33 C 1.1389(6) 0.1456(6) 0.4207(4) 0.1091(17) Uani 0.708(3) 1 d D P A 1
H33 H 1.1731 0.0852 0.4215 0.131 Uiso 0.708(3) 1 calc R P A 1
C34 C 1.0176(5) 0.1176(5) 0.3462(3) 0.0845(12) Uani 0.708(3) 1 d . P A 1
C35 C 0.9289(6) 0.0035(5) 0.2665(4) 0.0933(14) Uani 0.708(3) 1 d . P A 1
H35 H 0.9756 -0.0094 0.2226 0.112 Uiso 0.708(3) 1 calc R P A 1
C36 C 0.8746(8) -0.1091(6) 0.2906(7) 0.122(3) Uani 0.739(6) 1 d . P A 1
H36A H 0.9446 -0.1093 0.3434 0.147 Uiso 0.739(6) 1 calc R P A 1
H36B H 0.8438 -0.1832 0.2378 0.147 Uiso 0.739(6) 1 calc R P A 1
C37 C 0.7508(8) -0.0966(6) 0.3150(5) 0.103(2) Uani 0.651(10) 1 d . P A 1
H37A H 0.6874 -0.1747 0.3128 0.124 Uiso 0.651(10) 1 calc R P A 1
H37B H 0.7832 -0.0365 0.3768 0.124 Uiso 0.651(10) 1 calc R P A 1
C38 C 0.6794(6) -0.0542(5) 0.2399(4) 0.0917(16) Uani 0.739(6) 1 d . P A 1
H38A H 0.6147 -0.1235 0.1837 0.110 Uiso 0.739(6) 1 calc R P A 1
H38B H 0.6291 -0.0088 0.2621 0.110 Uiso 0.739(6) 1 calc R P A 1
C39 C 0.7986(5) 0.0268(4) 0.2219(3) 0.0760(12) Uani 0.708(3) 1 d . P A 1
H39 H 0.7761 0.0071 0.1546 0.091 Uiso 0.708(3) 1 calc R P A 1
N2A N 0.803(3) 0.161(2) 0.290(2) 0.068(2) Uani 0.21(3) 1 d . P A 2
C29A C 0.937(6) 0.203(5) 0.364(3) 0.076(4) Uani 0.21(8) 1 d . P A 2
C30A C 1.0587(18) 0.3305(15) 0.3919(11) 0.086(3) Uani 0.391(10) 1 d . P A 2
H30A H 1.0526 0.3844 0.3598 0.104 Uiso 0.391(10) 1 calc R P A 2
C31A C 1.176(2) 0.3576(17) 0.4674(10) 0.098(3) Uani 0.391(10) 1 d D P A 2
H31A H 1.2540 0.4319 0.4931 0.118 Uiso 0.391(10) 1 calc R P A 2
C32A C 1.1636(14) 0.260(2) 0.5011(16) 0.125(4) Uani 0.391(10) 1 d D P A 2
H32A H 1.2476 0.2725 0.5454 0.150 Uiso 0.391(10) 1 calc R P A 2
C33A C 1.0668(14) 0.1587(13) 0.4862(10) 0.1091(17) Uani 0.292(3) 1 d . P A 2
H33A H 1.0739 0.1089 0.5219 0.131 Uiso 0.292(3) 1 calc R P A 2
C34A C 0.9515(12) 0.1317(10) 0.4118(8) 0.0845(12) Uani 0.292(3) 1 d D P A 2
C35A C 0.8219(13) 0.0124(11) 0.3656(8) 0.0933(14) Uani 0.292(3) 1 d D P A 2
H35A H 0.7680 0.0022 0.4059 0.112 Uiso 0.292(3) 1 calc R P A 2
C36A C 0.844(2) -0.0941(14) 0.3324(12) 0.103(2) Uani 0.349(10) 1 d D P A 2
H36C H 0.7605 -0.1673 0.3164 0.124 Uiso 0.349(10) 1 calc R P A 2
H36D H 0.9209 -0.0959 0.3792 0.124 Uiso 0.349(10) 1 calc R P A 2
C37A C 0.877(3) -0.086(2) 0.2462(15) 0.122(3) Uani 0.261(6) 1 d D P A 2
H37C H 0.8714 -0.1637 0.2084 0.147 Uiso 0.261(6) 1 calc R P A 2
H37D H 0.9674 -0.0213 0.2612 0.147 Uiso 0.261(6) 1 calc R P A 2
C38A C 0.7539(18) -0.0557(15) 0.2011(11) 0.0917(16) Uani 0.261(6) 1 d . P A 2
H38C H 0.7714 -0.0183 0.1555 0.110 Uiso 0.261(6) 1 calc R P A 2
H38D H 0.6682 -0.1297 0.1700 0.110 Uiso 0.261(6) 1 calc R P A 2
C39A C 0.7418(13) 0.0312(10) 0.2780(8) 0.0760(12) Uani 0.292(3) 1 d . P A 2
H39A H 0.6433 0.0066 0.2706 0.091 Uiso 0.292(3) 1 calc R P A 2

loop_
_atom_site_aniso_label
_atom_site_aniso_U_11
_atom_site_aniso_U_22
_atom_site_aniso_U_33
_atom_site_aniso_U_23
_atom_site_aniso_U_13
_atom_site_aniso_U_12
O1 0.0969(18) 0.0539(12) 0.1193(19) 0.0070(12) -0.0108(14) 0.0354(12)
O2 0.0649(14) 0.0613(13) 0.0993(15) 0.0208(12) -0.0051(12) 0.0264(11)
O3 0.0952(17) 0.0523(11) 0.0943(16) 0.0010(11) -0.0141(13) 0.0303(11)
O4 0.0689(13) 0.0493(10) 0.0806(13) 0.0118(10) -0.0080(10) 0.0220(10)
N1 0.0620(15) 0.0685(15) 0.0793(16) 0.0257(13) 0.0093(12) 0.0336(13)
C1 0.078(3) 0.201(5) 0.066(2) 0.032(3) 0.013(2) 0.069(3)
C2 0.105(4) 0.169(5) 0.127(4) 0.065(4) -0.006(3) 0.074(4)
C3 0.098(3) 0.121(3) 0.150(4) 0.061(3) -0.007(3) 0.052(3)
C4 0.0597(19) 0.096(2) 0.0693(18) 0.0314(18) 0.0139(15) 0.0408(18)
C5 0.071(3) 0.116(3) 0.120(3) 0.020(3) 0.006(2) 0.042(2)
C6 0.082(3) 0.146(4) 0.133(4) 0.008(3) 0.003(3) 0.051(3)
C7 0.085(3) 0.294(7) 0.109(3) 0.057(4) 0.007(3) 0.086(4)
C8 0.076(2) 0.0693(19) 0.086(2) 0.0317(17) 0.0203(17) 0.0377(17)
C9 0.083(3) 0.116(3) 0.140(4) 0.003(3) 0.005(2) 0.068(3)
C10 0.101(3) 0.135(3) 0.110(3) 0.026(3) 0.048(3) 0.059(3)
C11 0.082(2) 0.085(2) 0.084(2) 0.0206(18) 0.0194(18) 0.0479(18)
C12 0.0580(18) 0.0598(16) 0.085(2) 0.0212(15) 0.0167(15) 0.0285(14)
C13 0.0560(17) 0.0592(15) 0.0808(19) 0.0280(14) 0.0229(15) 0.0265(14)
C14 0.0612(18) 0.0630(17) 0.082(2) 0.0287(15) 0.0140(15) 0.0298(15)
C15 0.0629(19) 0.0566(16) 0.093(2) 0.0293(16) 0.0139(17) 0.0272(14)
C16 0.071(2) 0.0585(16) 0.088(2) 0.0232(16) 0.0188(17) 0.0275(16)
C17 0.0635(19) 0.0657(18) 0.084(2) 0.0193(16) 0.0085(16) 0.0266(16)
C18 0.0600(18) 0.0644(17) 0.0787(19) 0.0270(15) 0.0144(15) 0.0304(15)
C19 0.069(2) 0.0590(16) 0.093(2) 0.0292(16) 0.0171(17) 0.0329(15)
C20 0.071(2) 0.0557(17) 0.095(2) 0.0214(17) 0.0136(18) 0.0315(16)
C21 0.0646(19) 0.0529(15) 0.0736(18) 0.0175(14) 0.0157(15) 0.0275(14)
C22 0.0623(19) 0.0589(17) 0.0795(19) 0.0261(15) 0.0154(16) 0.0279(15)
C23 0.0546(16) 0.0473(13) 0.0615(16) 0.0168(12) 0.0152(13) 0.0202(12)
C24 0.0683(19) 0.0501(15) 0.0656(17) 0.0126(13) 0.0123(15) 0.0218(14)
C25 0.0629(19) 0.0590(16) 0.0705(18) 0.0136(14) -0.0031(14) 0.0227(15)
C26 0.0640(18) 0.0568(16) 0.0669(17) 0.0190(14) 0.0057(14) 0.0259(14)
C27 0.0669(18) 0.0460(13) 0.0668(17) 0.0134(13) 0.0050(14) 0.0234(13)
C28 0.0570(17) 0.0497(14) 0.0572(15) 0.0137(12) 0.0050(13) 0.0204(13)
N2 0.056(3) 0.0603(15) 0.073(3) 0.0165(18) 0.002(2) 0.0289(19)
C29 0.056(6) 0.072(3) 0.083(6) 0.034(3) 0.003(4) 0.019(3)
C30 0.085(6) 0.069(3) 0.077(6) 0.032(3) -0.003(4) 0.020(4)
C31 0.094(6) 0.095(4) 0.060(6) 0.026(3) -0.013(4) 0.019(4)
C32 0.046(6) 0.138(4) 0.139(4) 0.065(4) -0.038(6) 0.022(5)
C33 0.079(4) 0.114(4) 0.123(4) 0.055(4) 0.001(3) 0.045(3)
C34 0.077(3) 0.094(3) 0.087(3) 0.041(3) 0.016(2) 0.045(3)
C35 0.100(4) 0.088(3) 0.089(3) 0.024(3) 0.010(3) 0.059(3)
C36 0.136(5) 0.083(4) 0.141(8) 0.037(4) 0.015(6) 0.069(4)
C37 0.095(6) 0.072(3) 0.110(4) 0.039(3) 0.002(4) 0.018(4)
C38 0.089(4) 0.075(3) 0.092(4) 0.028(3) 0.009(3) 0.032(3)
C39 0.071(3) 0.063(2) 0.077(3) 0.011(2) 0.003(2) 0.036(2)
N2A 0.056(3) 0.0603(15) 0.073(3) 0.0165(18) 0.002(2) 0.0289(19)
C29A 0.056(6) 0.072(3) 0.083(6) 0.034(3) 0.003(4) 0.019(3)
C30A 0.085(6) 0.069(3) 0.077(6) 0.032(3) -0.003(4) 0.020(4)
C31A 0.094(6) 0.095(4) 0.060(6) 0.026(3) -0.013(4) 0.019(4)
C32A 0.046(6) 0.138(4) 0.139(4) 0.065(4) -0.038(6) 0.022(5)
C33A 0.079(4) 0.114(4) 0.123(4) 0.055(4) 0.001(3) 0.045(3)
C34A 0.077(3) 0.094(3) 0.087(3) 0.041(3) 0.016(2) 0.045(3)
C35A 0.100(4) 0.088(3) 0.089(3) 0.024(3) 0.010(3) 0.059(3)
C36A 0.095(6) 0.072(3) 0.110(4) 0.039(3) 0.002(4) 0.018(4)
C37A 0.136(5) 0.083(4) 0.141(8) 0.037(4) 0.015(6) 0.069(4)
C38A 0.089(4) 0.075(3) 0.092(4) 0.028(3) 0.009(3) 0.032(3)
C39A 0.071(3) 0.063(2) 0.077(3) 0.011(2) 0.003(2) 0.036(2)

loop_
_atom_type_symbol
_atom_type_description
_atom_type_scat_dispersion_real
_atom_type_scat_dispersion_imag
_atom_type_scat_source
C C 0.0033 0.0016 'International Tables Vol C Tables 4.2.6.8 and 6.1.1.4'
H H 0.0000 0.0000 'International Tables Vol C Tables 4.2.6.8 and 6.1.1.4'
N N 0.0061 0.0033 'International Tables Vol C Tables 4.2.6.8 and 6.1.1.4'
O O 0.0106 0.0060 'International Tables Vol C Tables 4.2.6.8 and 6.1.1.4'

loop_
_geom_angle_atom_site_label_1
_geom_angle_atom_site_label_2
_geom_angle_atom_site_label_3
_geom_angle
C4 N1 C8 120.4(2)
C18 N1 C4 128.1(2)
C18 N1 C8 111.6(2)
C2 C1 C6 116.1(4)
C2 C1 C7 123.0(5)
C6 C1 C7 120.8(5)
C1 C2 C3 123.6(4)
C4 C3 C2 121.3(4)
C3 C4 N1 121.4(3)
C3 C4 C5 117.1(3)
C5 C4 N1 121.5(3)
C6 C5 C4 121.0(4)
C5 C6 C1 120.5(5)
N1 C8 C9 112.4(3)
N1 C8 C12 104.8(2)
C9 C8 C12 105.3(3)
C8 C9 C10 104.9(2)
C11 C10 C9 102.5(3)
C10 C11 C12 103.2(3)
C11 C12 C8 105.6(2)
C13 C12 C8 103.6(2)
C13 C12 C11 115.2(2)
C14 C13 C12 128.9(3)
C14 C13 C18 120.8(3)
C18 C13 C12 110.3(2)
C13 C14 C15 119.3(3)
C14 C15 C19 119.0(3)
C16 C15 C14 118.9(2)
C16 C15 C19 122.1(3)
C17 C16 C15 122.0(3)
C16 C17 C18 119.4(3)
N1 C18 C13 109.6(2)
N1 C18 C17 130.8(3)
C17 C18 C13 119.5(2)
C15 C19 C20 133.5(3)
C15 C19 C22 136.2(3)
C22 C19 C20 90.2(2)
O1 C20 C19 136.1(3)
O1 C20 C21 132.9(3)
C19 C20 C21 91.0(2)
C22 C21 C20 87.5(2)
C23 C21 C20 135.3(3)
C23 C21 C22 137.2(2)
O2 C22 C19 136.5(3)
O2 C22 C21 132.2(2)
C19 C22 C21 91.3(2)
C21 C23 C24 122.6(2)
C21 C23 C28 121.6(2)
C24 C23 C28 115.8(2)
O3 C24 C23 121.8(2)
O3 C24 C25 116.5(3)
C25 C24 C23 121.7(2)
C24 C25 C26 121.3(3)
C27 C26 C25 117.8(2)
N2 C26 C25 122.7(3)
N2 C26 C27 119.4(3)
N2A C26 C25 119.5(11)
N2A C26 C27 118.2(11)
C28 C27 C26 122.1(2)
O4 C28 C23 121.1(2)
O4 C28 C27 117.6(2)
C27 C28 C23 121.3(2)
C26 N2 C29 127.9(7)
C26 N2 C39 120.4(4)
C29 N2 C39 111.7(6)
N2 C29 C34 105.4(10)
C30 C29 N2 134.3(14)
C30 C29 C34 119.8(9)
C29 C30 C31 121.7(10)
C30 C31 C32 122.6(9)
C31 C32 C33 113.7(7)
C34 C33 C32 124.6(5)
C29 C34 C35 113.2(6)
C33 C34 C29 116.6(6)
C33 C34 C35 130.1(4)
C34 C35 C36 115.6(5)
C34 C35 C39 102.9(4)
C36 C35 C39 105.4(5)
C35 C36 C37 101.9(5)
C38 C37 C36 104.0(6)
C39 C38 C37 103.6(5)
N2 C39 C35 104.9(4)
N2 C39 C38 113.8(7)
C38 C39 C35 107.6(4)
C26 N2A C29A 129(3)
C26 N2A C39A 127.8(18)
C29A N2A C39A 102(3)
N2A C29A C30A 124(4)
C34A C29A N2A 117(5)
C34A C29A C30A 119(4)
C31A C30A C29A 115(2)
C30A C31A C32A 112.0(16)
C33A C32A C31A 135.8(16)
C32A C33A C34A 111.7(13)
C29A C34A C33A 125(3)
C29A C34A C35A 108(3)
C33A C34A C35A 127.0(10)
C34A C35A C39A 101.9(9)
C36A C35A C34A 115.9(13)
C36A C35A C39A 105.6(11)
C35A C36A C37A 105.3(13)
C36A C37A C38A 95.6(16)
C39A C38A C37A 106.8(13)
N2A C39A C35A 108.5(13)
N2A C39A C38A 116.3(19)
C38A C39A C35A 102.9(9)

loop_
_geom_bond_atom_site_label_1
_geom_bond_atom_site_label_2
_geom_bond_distance
O1 C20 1.236(4)
O2 C22 1.243(3)
O3 C24 1.342(3)
O4 C28 1.339(3)
N1 C4 1.413(4)
N1 C8 1.484(4)
N1 C18 1.376(3)
C1 C2 1.322(7)
C1 C6 1.413(6)
C1 C7 1.520(5)
C2 C3 1.381(6)
C3 C4 1.345(5)
C4 C5 1.389(5)
C5 C6 1.381(5)
C8 C9 1.516(5)
C8 C12 1.549(4)
C9 C10 1.518(5)
C10 C11 1.510(5)
C11 C12 1.526(4)
C12 C13 1.501(4)
C13 C14 1.357(3)
C13 C18 1.416(4)
C14 C15 1.418(4)
C15 C16 1.386(4)
C15 C19 1.431(4)
C16 C17 1.362(4)
C17 C18 1.386(4)
C19 C20 1.438(4)
C19 C22 1.438(4)
C20 C21 1.476(4)
C21 C22 1.469(4)
C21 C23 1.381(3)
C23 C24 1.434(4)
C23 C28 1.446(3)
C24 C25 1.360(4)
C25 C26 1.413(4)
C26 C27 1.405(4)
C26 N2 1.389(6)
C26 N2A 1.35(2)
C27 C28 1.350(3)
N2 C29 1.411(12)
N2 C39 1.485(7)
C29 C30 1.347(17)
C29 C34 1.452(15)
C30 C31 1.380(14)
C31 C32 1.420(12)
C32 C33 1.423(13)
C33 C34 1.392(7)
C34 C35 1.466(7)
C35 C36 1.498(10)
C35 C39 1.550(6)
C36 C37 1.541(13)
C37 C38 1.530(7)
C38 C39 1.501(8)
N2A C29A 1.44(6)
N2A C39A 1.46(3)
C29A C30A 1.56(6)
C29A C34A 1.30(6)
C30A C31A 1.38(2)
C31A C32A 1.406(17)
C32A C33A 1.26(2)
C33A C34A 1.354(15)
C34A C35A 1.514(13)
C35A C36A 1.41(2)
C35A C39A 1.538(14)
C36A C37A 1.522(18)
C37A C38A 1.54(3)
C38A C39A 1.49(2)
